data_7026669
loop_
_publ_author_name
'Sun, Ya-guang'
'Wu, Yong-li'
'Xiong, Gang'
'Smet, Philippe F.'
'Ding, Fu'
'Guo, Mei-yan'
'Zhu, Ming-chang'
'Gao, En-jun'
'Poelman, Dirk'
'Verpoort, Francis'

_publ_section_title
;
 Hydrothermal synthesis, crystal structure and properties of Ag(I)-4f
 compounds based on 1H-benzimidazole-5,6-dicarboxylic acid.
;
_journal_issue 47
_journal_name_full 'Dalton transactions (Cambridge, England : 2003)'
_journal_page_first 11383
_journal_page_last 11395
_journal_paper_doi 10.1039/c0dt00579g
_journal_volume 39
_journal_year 2010
_chemical_formula_sum 'C18 H12 Ag Ce N4 O10'
_chemical_formula_weight 692.31
_chemical_name_systematic
;
?
;
_space_group_IT_number 33
_symmetry_cell_setting orthorhombic
_symmetry_space_group_name_Hall 'P 2c -2n'
_symmetry_space_group_name_H-M 'P n a 21'
_atom_sites_solution_hydrogens geom
_atom_sites_solution_primary direct
_atom_sites_solution_secondary difmap
_audit_creation_method SHELXL-97
_cell_angle_alpha 90.00
_cell_angle_beta 90.00
_cell_angle_gamma 90.00
_cell_formula_units_Z 4
_cell_length_a 6.9529(14)
_cell_length_b 22.109(4)
_cell_length_c 11.875(2)
_cell_measurement_reflns_used 6253
_cell_measurement_temperature 113(2)
_cell_measurement_theta_max 27.880
_cell_measurement_theta_min 2.517
_cell_volume 1825.4(6)
_computing_cell_refinement crystalclear
_computing_data_collection 'crystalclear(Rigaku/MSC Inc., 2005)'
_computing_data_reduction crystalclear
_computing_molecular_graphics 'Bruker SHELXTL'
_computing_publication_material 'Bruker SHELXTL'
_computing_structure_refinement 'SHELXL-97 (Sheldrick, 1997)'
_computing_structure_solution 'SHELXS-97 (Sheldrick, 1990)'
_diffrn_ambient_temperature 113(2)
_diffrn_detector_area_resol_mean 7.31
_diffrn_measured_fraction_theta_full 0.988
_diffrn_measured_fraction_theta_max 0.988
_diffrn_measurement_device_type 'rigaku saturn CCD area detector'
_diffrn_measurement_method '\w and \f scans'
_diffrn_radiation_monochromator confocal
_diffrn_radiation_source 'rotating anode'
_diffrn_radiation_type MoK\a
_diffrn_radiation_wavelength 0.71073
_diffrn_reflns_av_R_equivalents 0.0232
_diffrn_reflns_av_sigmaI/netI 0.0234
_diffrn_reflns_limit_h_max 5
_diffrn_reflns_limit_h_min -8
_diffrn_reflns_limit_k_max 26
_diffrn_reflns_limit_k_min -26
_diffrn_reflns_limit_l_max 14
_diffrn_reflns_limit_l_min -14
_diffrn_reflns_number 11206
_diffrn_reflns_theta_full 25.00
_diffrn_reflns_theta_max 25.00
_diffrn_reflns_theta_min 3.07
_diffrn_standards_decay_% 0
_diffrn_standards_interval_count 0
_diffrn_standards_interval_time 0
_diffrn_standards_number 0
_exptl_absorpt_coefficient_mu 3.611
_exptl_absorpt_correction_T_max 0.8690
_exptl_absorpt_correction_T_min 0.7610
_exptl_absorpt_correction_type multi-scan
_exptl_absorpt_process_details crystalclear
_exptl_crystal_colour orange
_exptl_crystal_density_diffrn 2.519
_exptl_crystal_density_method 'not measured'
_exptl_crystal_description rod
_exptl_crystal_F_000 1332
_exptl_crystal_size_max 0.3
_exptl_crystal_size_mid 0.3
_exptl_crystal_size_min 0.2
_refine_diff_density_max 0.413
_refine_diff_density_min -0.515
_refine_diff_density_rms 0.083
_refine_ls_abs_structure_details 'Flack H D (1983), Acta Cryst. A39, 876-881'
_refine_ls_abs_structure_Flack 0.495(15)
_refine_ls_extinction_method none
_refine_ls_goodness_of_fit_ref 1.141
_refine_ls_hydrogen_treatment mixed
_refine_ls_matrix_type full
_refine_ls_number_parameters 325
_refine_ls_number_reflns 3140
_refine_ls_number_restraints 33
_refine_ls_restrained_S_all 1.137
_refine_ls_R_factor_all 0.0209
_refine_ls_R_factor_gt 0.0204
_refine_ls_shift/su_max 0.003
_refine_ls_shift/su_mean 0.000
_refine_ls_structure_factor_coef Fsqd
_refine_ls_weighting_details 'calc w=1/[\s^2^(Fo^2^)+(0.0157P)^2^+5.9248P] where P=(Fo^2^+2Fc^2^)/3'
_refine_ls_weighting_scheme calc
_refine_ls_wR_factor_gt 0.0495
_refine_ls_wR_factor_ref 0.0498
_reflns_number_gt 3081
_reflns_number_total 3140
_reflns_threshold_expression >2sigma(I)
_cod_data_source_file c0dt00579g.txt
_cod_data_source_block 1
_cod_depositor_comments
;
The following automatic conversions were performed:

'_symmetry_cell_setting' value 'Orthorhombic' changed to
'orthorhombic' according to
/home/saulius/struct/CIF-dictionaries/cif_core.dic dictionary named
'cif_core.dic' version 2.4.2 from
2011-04-26.

'_exptl_absorpt_correction_type' value 'MULTI-SCAN'
changed to 'multi-scan' according to
/home/saulius/struct/CIF-dictionaries/cif_core.dic dictionary named
'cif_core.dic' version 2.4.2 from 2011-04-26.

Automatic conversion script
Id: cif_fix_values 1891 2012-01-12 08:04:46Z andrius 
;
_cod_original_sg_symbol_H-M Pna2(1)
_cod_database_code 7026669

loop_
_symmetry_equiv_pos_as_xyz
'x, y, z'
'-x, -y, z+1/2'
'x+1/2, -y+1/2, z'
'-x+1/2, y+1/2, z+1/2'

loop_
_atom_site_label
_atom_site_type_symbol
_atom_site_fract_x
_atom_site_fract_y
_atom_site_fract_z
_atom_site_U_iso_or_equiv
_atom_site_adp_type
_atom_site_occupancy
_atom_site_symmetry_multiplicity
_atom_site_calc_flag
_atom_site_refinement_flags
Ce1 Ce 0.67310(3) 1.002950(10) 0.16801(3) 0.00416(7) Uani 1 1 d .
Ag1 Ag 0.24144(4) 0.840687(14) 0.15498(3) 0.00859(8) Uani 1 1 d .
O1 O 0.9733(4) 1.08389(13) 0.1792(3) 0.0098(7) Uani 1 1 d .
O2 O 0.8451(5) 1.04849(15) 0.3362(3) 0.0114(8) Uani 1 1 d .
O3 O 1.2384(5) 1.04868(15) 0.4848(3) 0.0098(8) Uani 1 1 d .
O4 O 1.0158(5) 1.06921(15) 0.6105(3) 0.0102(7) Uani 1 1 d .
O5 O 0.6757(5) 0.93666(14) 0.3540(3) 0.0062(7) Uani 1 1 d .
O6 O 0.5512(5) 0.89695(15) 0.2006(3) 0.0100(7) Uani 1 1 d .
O7 O 0.3466(5) 0.92851(15) 0.4974(3) 0.0071(7) Uani 1 1 d .
O8 O 0.4614(5) 0.88604(13) 0.6508(3) 0.0117(7) Uani 1 1 d .
O9 O 0.3665(6) 1.0184(2) 0.2784(3) 0.0169(9) Uani 1 1 d D
H9A H 0.350(7) 1.024(3) 0.3487(11) 0.020 Uiso 1 1 d D
H9B H 0.275(5) 1.029(3) 0.236(3) 0.020 Uiso 1 1 d D
O10 O 0.3603(6) 0.99111(19) 0.0511(4) 0.0136(9) Uani 1 1 d D
H10A H 0.337(7) 1.008(2) -0.012(3) 0.016 Uiso 1 1 d D
H10B H 0.267(5) 0.972(2) 0.080(4) 0.016 Uiso 1 1 d D
N1 N 0.9937(7) 1.3124(2) 0.3318(4) 0.0069(9) Uani 1 1 d D
H1 H 0.978(8) 1.332(2) 0.271(2) 0.008 Uiso 1 1 d D
N2 N 1.1069(6) 1.30697(18) 0.5080(3) 0.0068(8) Uani 1 1 d .
N3 N 0.5755(6) 0.66977(17) 0.3088(3) 0.0058(8) Uani 1 1 d .
N4 N 0.4804(6) 0.6609(2) 0.4874(4) 0.0074(9) Uani 1 1 d D
H4 H 0.467(8) 0.643(2) 0.550(2) 0.009 Uiso 1 1 d D
C1 C 0.9400(7) 1.0883(2) 0.2833(4) 0.0079(10) Uani 1 1 d .
C2 C 1.0000(8) 1.1439(2) 0.3472(4) 0.0059(11) Uani 1 1 d U
C3 C 0.9731(7) 1.1991(2) 0.2950(4) 0.0062(10) Uani 1 1 d .
H3 H 0.9308 1.2013 0.2208 0.007 Uiso 1 1 calc R
C4 C 1.0108(7) 1.2513(2) 0.3561(4) 0.0047(9) Uani 1 1 d U
C5 C 1.0545(7) 1.3425(2) 0.4242(5) 0.0070(10) Uani 1 1 d .
H5 H 1.0591 1.3845 0.4283 0.008 Uiso 1 1 calc R
C6 C 1.0798(7) 1.2485(2) 0.4673(4) 0.0059(10) Uani 1 1 d U
C7 C 1.1059(7) 1.1924(2) 0.5208(4) 0.0068(10) Uani 1 1 d .
H7 H 1.1501 1.1901 0.5946 0.008 Uiso 1 1 calc R
C8 C 1.0636(7) 1.1405(2) 0.4600(4) 0.0051(9) Uani 1 1 d .
C9 C 1.1043(7) 1.0816(2) 0.5212(4) 0.0047(9) Uani 1 1 d U
C10 C 0.5900(7) 0.8940(2) 0.3057(4) 0.0069(10) Uani 1 1 d .
C11 C 0.5458(7) 0.8352(2) 0.3646(5) 0.0080(10) Uani 1 1 d .
C12 C 0.5770(7) 0.7833(2) 0.3019(4) 0.0055(9) Uani 1 1 d .
H12 H 0.6151 0.7858 0.2270 0.007 Uiso 1 1 calc R
C13 C 0.5501(7) 0.7269(2) 0.3534(4) 0.0062(9) Uani 1 1 d .
C14 C 0.5338(7) 0.6321(2) 0.3920(4) 0.0060(10) Uani 1 1 d .
H14 H 0.5406 0.5902 0.3856 0.007 Uiso 1 1 calc R
C15 C 0.4900(7) 0.7228(2) 0.4656(4) 0.0052(9) Uani 1 1 d .
C16 C 0.4562(7) 0.7744(2) 0.5282(4) 0.0079(10) Uani 1 1 d .
H16 H 0.4155 0.7717 0.6026 0.009 Uiso 1 1 calc R
C17 C 0.4838(8) 0.8302(3) 0.4782(4) 0.0067(12) Uani 1 1 d .
C18 C 0.4283(7) 0.8852(2) 0.5452(4) 0.0084(10) Uani 1 1 d .

loop_
_atom_site_aniso_label
_atom_site_aniso_U_11
_atom_site_aniso_U_22
_atom_site_aniso_U_33
_atom_site_aniso_U_23
_atom_site_aniso_U_13
_atom_site_aniso_U_12
Ce1 0.00634(11) 0.00289(11) 0.00326(11) 0.00011(11) 0.00016(12) -0.00043(8)
Ag1 0.00931(15) 0.00946(16) 0.00701(15) -0.00025(17) 0.00161(18) -0.00088(12)
O1 0.0164(16) 0.0102(15) 0.0028(18) 0.0005(15) 0.0000(14) -0.0008(12)
O2 0.0174(19) 0.0080(17) 0.0088(18) 0.0008(14) -0.0026(15) -0.0067(14)
O3 0.0124(19) 0.0064(18) 0.0105(19) 0.0002(14) -0.0012(15) 0.0021(15)
O4 0.0148(18) 0.0086(18) 0.0072(17) 0.0018(13) 0.0032(14) -0.0003(14)
O5 0.0068(18) 0.0030(16) 0.0087(17) -0.0001(14) -0.0016(14) -0.0039(14)
O6 0.0143(18) 0.0111(17) 0.0046(17) 0.0003(13) -0.0028(13) -0.0035(13)
O7 0.0081(16) 0.0048(17) 0.0084(18) 0.0009(14) 0.0015(14) -0.0007(13)
O8 0.0245(17) 0.0062(15) 0.0045(18) 0.0001(15) 0.0006(18) 0.0027(12)
O9 0.012(2) 0.029(2) 0.009(2) 0.0013(19) 0.0037(16) 0.008(2)
O10 0.0113(19) 0.018(2) 0.012(2) 0.0062(17) -0.0009(15) -0.0049(18)
N1 0.007(2) 0.006(2) 0.008(2) 0.0010(18) 0.0011(18) 0.0008(18)
N2 0.006(2) 0.006(2) 0.008(2) 0.0007(17) 0.0016(17) -0.0007(16)
N3 0.008(2) 0.0023(19) 0.007(2) -0.0016(15) 0.0014(16) 0.0000(16)
N4 0.008(2) 0.006(2) 0.009(2) 0.0010(17) 0.0007(17) 0.0017(18)
C1 0.006(2) 0.006(2) 0.012(3) 0.000(2) -0.0027(19) 0.0026(19)
C2 0.0055(14) 0.0063(14) 0.0060(13) 0.0006(9) 0.0009(9) -0.0009(9)
C3 0.004(2) 0.006(2) 0.009(2) -0.001(2) -0.0017(19) -0.0026(18)
C4 0.0045(12) 0.0045(12) 0.0050(12) 0.0011(9) 0.0010(9) 0.0007(9)
C5 0.007(2) 0.004(2) 0.010(2) -0.001(2) 0.003(2) -0.0009(19)
C6 0.0051(13) 0.0060(13) 0.0066(13) -0.0003(9) 0.0004(9) -0.0001(9)
C7 0.005(2) 0.011(3) 0.005(2) 0.0012(19) -0.0001(19) 0.0005(19)
C8 0.004(2) 0.006(2) 0.005(2) -0.0006(19) 0.0016(18) -0.0023(19)
C9 0.0049(12) 0.0048(12) 0.0046(12) -0.0007(9) -0.0010(9) -0.0014(9)
C10 0.006(2) 0.007(2) 0.007(2) 0.0034(19) 0.0023(19) 0.0042(19)
C11 0.004(2) 0.006(2) 0.014(3) -0.001(2) -0.004(2) -0.0015(19)
C12 0.006(2) 0.008(2) 0.003(2) 0.0039(19) 0.0000(18) -0.0012(19)
C13 0.006(2) 0.005(2) 0.008(2) -0.0020(19) -0.0017(19) 0.0011(18)
C14 0.005(2) 0.006(2) 0.007(3) 0.0022(18) -0.0027(19) 0.001(2)
C15 0.004(2) 0.002(2) 0.009(2) 0.001(2) -0.0020(19) -0.0009(19)
C16 0.002(2) 0.014(3) 0.008(2) 0.000(2) -0.0029(19) 0.002(2)
C17 0.006(2) 0.010(3) 0.004(3) 0.000(2) -0.0020(19) 0.001(2)
C18 0.004(2) 0.009(2) 0.012(3) 0.001(2) 0.0001(19) -0.0025(19)

loop_
_atom_type_symbol
_atom_type_description
_atom_type_scat_dispersion_real
_atom_type_scat_dispersion_imag
_atom_type_scat_source
C C 0.0033 0.0016 'International Tables Vol C Tables 4.2.6.8 and 6.1.1.4'
H H 0.0000 0.0000 'International Tables Vol C Tables 4.2.6.8 and 6.1.1.4'
N N 0.0061 0.0033 'International Tables Vol C Tables 4.2.6.8 and 6.1.1.4'
O O 0.0106 0.0060 'International Tables Vol C Tables 4.2.6.8 and 6.1.1.4'
Ag Ag -0.8971 1.1015 'International Tables Vol C Tables 4.2.6.8 and 6.1.1.4'
Ce Ce -0.2486 2.6331 'International Tables Vol C Tables 4.2.6.8 and 6.1.1.4'

loop_
_geom_angle_atom_site_label_1
_geom_angle_atom_site_label_2
_geom_angle_atom_site_label_3
_geom_angle
_geom_angle_site_symmetry_1
_geom_angle_site_symmetry_3
O6 Ce1 O9 76.24(13) . .
O6 Ce1 O3 78.16(11) . 2_774
O9 Ce1 O3 135.38(14) . 2_774
O6 Ce1 O7 131.31(10) . 2_674
O9 Ce1 O7 106.76(12) . 2_674
O3 Ce1 O7 66.16(11) 2_774 2_674
O6 Ce1 O2 113.99(11) . .
O9 Ce1 O2 86.32(13) . .
O3 Ce1 O2 137.79(13) 2_774 .
O7 Ce1 O2 114.70(11) 2_674 .
O6 Ce1 O10 72.93(12) . .
O9 Ce1 O10 65.40(11) . .
O3 Ce1 O10 72.45(13) 2_774 .
O7 Ce1 O10 65.59(11) 2_674 .
O2 Ce1 O10 148.99(13) . .
O6 Ce1 O8 139.32(10) . 2_674
O9 Ce1 O8 67.34(13) . 2_674
O3 Ce1 O8 116.08(11) 2_774 2_674
O7 Ce1 O8 50.34(11) 2_674 2_674
O2 Ce1 O8 81.86(11) . 2_674
O10 Ce1 O8 75.82(12) . 2_674
O6 Ce1 O5 50.26(10) . .
O9 Ce1 O5 69.39(12) . .
O3 Ce1 O5 117.71(10) 2_774 .
O7 Ce1 O5 175.78(11) 2_674 .
O2 Ce1 O5 63.91(10) . .
O10 Ce1 O5 113.33(12) . .
O8 Ce1 O5 125.59(11) 2_674 .
O6 Ce1 O1 148.39(10) . .
O9 Ce1 O1 121.81(13) . .
O3 Ce1 O1 98.64(11) 2_774 .
O7 Ce1 O1 71.99(10) 2_674 .
O2 Ce1 O1 49.18(11) . .
O10 Ce1 O1 136.66(11) . .
O8 Ce1 O1 70.56(10) 2_674 .
O5 Ce1 O1 108.31(10) . .
O6 Ce1 O4 76.43(11) . 2_774
O9 Ce1 O4 149.75(12) . 2_774
O3 Ce1 O4 48.68(11) 2_774 2_774
O7 Ce1 O4 100.92(10) 2_674 2_774
O2 Ce1 O4 93.12(11) . 2_774
O10 Ce1 O4 117.66(12) . 2_774
O8 Ce1 O4 142.54(11) 2_674 2_774
O5 Ce1 O4 83.21(10) . 2_774
O1 Ce1 O4 78.14(9) . 2_774
O6 Ce1 C18 140.62(12) . 2_674
O9 Ce1 C18 86.64(14) . 2_674
O3 Ce1 C18 90.66(12) 2_774 2_674
O7 Ce1 C18 24.83(12) 2_674 2_674
O2 Ce1 C18 99.71(12) . 2_674
O10 Ce1 C18 67.69(13) . 2_674
O8 Ce1 C18 25.54(12) 2_674 2_674
O5 Ce1 C18 151.04(12) . 2_674
O1 Ce1 C18 70.17(12) . 2_674
O4 Ce1 C18 123.10(12) 2_774 2_674
O6 Ce1 C10 25.30(12) . .
O9 Ce1 C10 70.09(14) . .
O3 Ce1 C10 98.91(12) 2_774 .
O7 Ce1 C10 156.25(12) 2_674 .
O2 Ce1 C10 88.86(12) . .
O10 Ce1 C10 92.86(13) . .
O8 Ce1 C10 136.86(12) 2_674 .
O5 Ce1 C10 24.99(12) . .
O1 Ce1 C10 130.44(12) . .
O4 Ce1 C10 79.66(12) 2_774 .
C18 Ce1 C10 154.71(12) 2_674 .
N2 Ag1 N3 153.78(14) 4_644 3_465
N2 Ag1 O6 85.88(13) 4_644 .
N3 Ag1 O6 108.80(13) 3_465 .
C1 O1 Ce1 87.7(3) . .
C1 O2 Ce1 97.5(3) . .
C9 O3 Ce1 98.3(3) . 2_775
C9 O4 Ce1 87.2(3) . 2_775
C10 O5 Ce1 91.8(3) . .
C10 O6 Ce1 97.2(3) . .
C10 O6 Ag1 111.2(3) . .
Ce1 O6 Ag1 134.90(14) . .
C18 O7 Ce1 96.9(3) . 2_675
C18 O8 Ce1 91.5(3) . 2_675
Ce1 O9 H9A 130(3) . .
Ce1 O9 H9B 111(3) . .
H9A O9 H9B 116(2) . .
Ce1 O10 H10A 126(3) . .
Ce1 O10 H10B 118(3) . .
H10A O10 H10B 116(2) . .
C5 N1 C4 106.5(4) . .
C5 N1 H1 119(4) . .
C4 N1 H1 133(4) . .
C5 N2 C6 104.6(4) . .
C5 N2 Ag1 122.4(3) . 4_655
C6 N2 Ag1 131.6(3) . 4_655
C14 N3 C13 105.1(4) . .
C14 N3 Ag1 132.6(3) . 3_565
C13 N3 Ag1 119.2(3) . 3_565
C14 N4 C15 107.1(4) . .
C14 N4 H4 123(4) . .
C15 N4 H4 129(4) . .
O1 C1 O2 121.8(4) . .
O1 C1 C2 120.6(4) . .
O2 C1 C2 117.5(5) . .
O1 C1 Ce1 67.3(2) . .
O2 C1 Ce1 57.5(2) . .
C2 C1 Ce1 157.3(3) . .
C3 C2 C8 121.0(5) . .
C3 C2 C1 117.2(5) . .
C8 C2 C1 121.5(4) . .
C2 C3 C4 118.3(5) . .
C2 C3 H3 120.9 . .
C4 C3 H3 120.9 . .
C3 C4 N1 133.2(5) . .
C3 C4 C6 121.3(5) . .
N1 C4 C6 105.6(5) . .
N2 C5 N1 114.0(4) . .
N2 C5 H5 123.0 . .
N1 C5 H5 123.0 . .
N2 C6 C4 109.4(4) . .
N2 C6 C7 130.1(4) . .
C4 C6 C7 120.5(5) . .
C8 C7 C6 117.8(4) . .
C8 C7 H7 121.1 . .
C6 C7 H7 121.1 . .
C7 C8 C2 121.1(5) . .
C7 C8 C9 114.8(4) . .
C2 C8 C9 123.9(4) . .
O4 C9 O3 121.8(4) . .
O4 C9 C8 120.0(4) . .
O3 C9 C8 117.9(4) . .
O4 C9 Ce1 68.0(3) . 2_775
O3 C9 Ce1 57.0(2) . 2_775
C8 C9 Ce1 155.9(3) . 2_775
O5 C10 O6 120.6(4) . .
O5 C10 C11 122.2(4) . .
O6 C10 C11 117.0(4) . .
O5 C10 Ce1 63.2(2) . .
O6 C10 Ce1 57.5(2) . .
C11 C10 Ce1 174.2(3) . .
C12 C11 C17 119.7(5) . .
C12 C11 C10 115.7(5) . .
C17 C11 C10 124.6(5) . .
C11 C12 C13 118.7(5) . .
C11 C12 H12 120.6 . .
C13 C12 H12 120.6 . .
N3 C13 C15 110.1(4) . .
N3 C13 C12 129.0(4) . .
C15 C13 C12 120.9(5) . .
N3 C14 N4 112.9(4) . .
N3 C14 H14 123.6 . .
N4 C14 H14 123.6 . .
C16 C15 N4 134.7(5) . .
C16 C15 C13 120.6(5) . .
N4 C15 C13 104.7(4) . .
C15 C16 C17 118.9(5) . .
C15 C16 H16 120.6 . .
C17 C16 H16 120.6 . .
C16 C17 C11 121.2(5) . .
C16 C17 C18 117.3(5) . .
C11 C17 C18 121.3(5) . .
O7 C18 O8 121.1(4) . .
O7 C18 C17 119.7(5) . .
O8 C18 C17 119.2(4) . .
O7 C18 Ce1 58.3(2) . 2_675
O8 C18 Ce1 62.9(2) . 2_675
C17 C18 Ce1 177.1(4) . 2_675

loop_
_geom_bond_atom_site_label_1
_geom_bond_atom_site_label_2
_geom_bond_distance
_geom_bond_site_symmetry_2
Ce1 O6 2.522(3) .
Ce1 O9 2.526(4) .
Ce1 O3 2.533(3) 2_774
Ce1 O7 2.534(3) 2_674
Ce1 O2 2.536(4) .
Ce1 O10 2.593(4) .
Ce1 O8 2.634(3) 2_674
Ce1 O5 2.651(3) .
Ce1 O1 2.752(3) .
Ce1 O4 2.773(3) 2_774
Ce1 C18 2.957(5) 2_674
Ce1 C10 2.967(5) .
Ag1 N2 2.171(4) 4_644
Ag1 N3 2.173(4) 3_465
Ag1 O6 2.545(3) .
O1 C1 1.261(6) .
O2 C1 1.268(6) .
O3 C9 1.259(6) .
O3 Ce1 2.533(3) 2_775
O4 C9 1.256(6) .
O4 Ce1 2.773(3) 2_775
O5 C10 1.254(6) .
O6 C10 1.278(6) .
O7 C18 1.251(6) .
O7 Ce1 2.534(3) 2_675
O8 C18 1.275(6) .
O8 Ce1 2.634(3) 2_675
O9 H9A 0.850(10) .
O9 H9B 0.851(10) .
O10 H10A 0.854(10) .
O10 H10B 0.854(10) .
N1 C5 1.352(7) .
N1 C4 1.385(7) .
N1 H1 0.846(10) .
N2 C5 1.319(6) .
N2 C6 1.393(6) .
N2 Ag1 2.171(4) 4_655
N3 C14 1.325(6) .
N3 C13 1.381(6) .
N3 Ag1 2.173(4) 3_565
N4 C14 1.351(6) .
N4 C15 1.393(7) .
N4 H4 0.848(10) .
C1 C2 1.503(7) .
C2 C3 1.383(7) .
C2 C8 1.412(7) .
C3 C4 1.388(7) .
C3 H3 0.9300 .
C4 C6 1.406(7) .
C5 H5 0.9300 .
C6 C7 1.407(7) .
C7 C8 1.388(7) .
C7 H7 0.9300 .
C8 C9 1.519(6) .
C9 Ce1 2.987(5) 2_775
C10 C11 1.509(7) .
C11 C12 1.385(7) .
C11 C17 1.420(7) .
C12 C13 1.401(7) .
C12 H12 0.9300 .
C13 C15 1.400(7) .
C14 H14 0.9300 .
C15 C16 1.382(7) .
C16 C17 1.382(7) .
C16 H16 0.9300 .
C17 C18 1.502(7) .
C18 Ce1 2.957(5) 2_675

loop_
_geom_torsion_atom_site_label_1
_geom_torsion_atom_site_label_2
_geom_torsion_atom_site_label_3
_geom_torsion_atom_site_label_4
_geom_torsion
_geom_torsion_site_symmetry_1
_geom_torsion_site_symmetry_4
O6 Ce1 O1 C1 -78.5(3) . .
O9 Ce1 O1 C1 39.8(3) . .
O3 Ce1 O1 C1 -159.9(3) 2_774 .
O7 Ce1 O1 C1 138.7(3) 2_674 .
O2 Ce1 O1 C1 -10.7(2) . .
O10 Ce1 O1 C1 126.6(3) . .
O8 Ce1 O1 C1 85.4(3) 2_674 .
O5 Ce1 O1 C1 -36.8(3) . .
O4 Ce1 O1 C1 -115.5(3) 2_774 .
C18 Ce1 O1 C1 112.5(3) 2_674 .
C10 Ce1 O1 C1 -50.3(3) . .
O6 Ce1 O2 C1 158.7(3) . .
O9 Ce1 O2 C1 -128.2(3) . .
O3 Ce1 O2 C1 59.7(3) 2_774 .
O7 Ce1 O2 C1 -21.4(3) 2_674 .
O10 Ce1 O2 C1 -104.6(3) . .
O8 Ce1 O2 C1 -60.5(3) 2_674 .
O5 Ce1 O2 C1 163.0(3) . .
O1 Ce1 O2 C1 10.7(3) . .
O4 Ce1 O2 C1 82.1(3) 2_774 .
C18 Ce1 O2 C1 -42.2(3) 2_674 .
C10 Ce1 O2 C1 161.7(3) . .
O6 Ce1 O5 C10 -2.1(3) . .
O9 Ce1 O5 C10 86.9(3) . .
O3 Ce1 O5 C10 -44.5(3) 2_774 .
O7 Ce1 O5 C10 111.5(14) 2_674 .
O2 Ce1 O5 C10 -176.9(3) . .
O10 Ce1 O5 C10 37.2(3) . .
O8 Ce1 O5 C10 126.1(3) 2_674 .
O1 Ce1 O5 C10 -155.2(3) . .
O4 Ce1 O5 C10 -80.1(3) 2_774 .
C18 Ce1 O5 C10 122.9(3) 2_674 .
O9 Ce1 O6 C10 -72.4(3) . .
O3 Ce1 O6 C10 144.5(3) 2_774 .
O7 Ce1 O6 C10 -172.8(3) 2_674 .
O2 Ce1 O6 C10 7.2(3) . .
O10 Ce1 O6 C10 -140.5(3) . .
O8 Ce1 O6 C10 -99.1(3) 2_674 .
O5 Ce1 O6 C10 2.1(3) . .
O1 Ce1 O6 C10 57.2(4) . .
O4 Ce1 O6 C10 94.5(3) 2_774 .
C18 Ce1 O6 C10 -139.2(3) 2_674 .
O9 Ce1 O6 Ag1 57.49(19) . .
O3 Ce1 O6 Ag1 -85.6(2) 2_774 .
O7 Ce1 O6 Ag1 -42.9(2) 2_674 .
O2 Ce1 O6 Ag1 137.05(18) . .
O10 Ce1 O6 Ag1 -10.59(19) . .
O8 Ce1 O6 Ag1 30.8(3) 2_674 .
O5 Ce1 O6 Ag1 132.0(2) . .
O1 Ce1 O6 Ag1 -172.89(15) . .
O4 Ce1 O6 Ag1 -135.6(2) 2_774 .
C18 Ce1 O6 Ag1 -9.3(3) 2_674 .
C10 Ce1 O6 Ag1 129.9(4) . .
N2 Ag1 O6 C10 -138.0(3) 4_644 .
N3 Ag1 O6 C10 19.8(3) 3_465 .
N2 Ag1 O6 Ce1 96.8(2) 4_644 .
N3 Ag1 O6 Ce1 -105.5(2) 3_465 .
Ce1 O1 C1 O2 19.3(4) . .
Ce1 O1 C1 C2 -156.1(4) . .
Ce1 O2 C1 O1 -21.2(5) . .
Ce1 O2 C1 C2 154.4(4) . .
O6 Ce1 C1 O1 131.5(2) . .
O9 Ce1 C1 O1 -146.2(3) . .
O3 Ce1 C1 O1 23.6(3) 2_774 .
O7 Ce1 C1 O1 -38.8(3) 2_674 .
O2 Ce1 C1 O1 160.5(4) . .
O10 Ce1 C1 O1 -83.5(3) . .
O8 Ce1 C1 O1 -85.6(3) 2_674 .
O5 Ce1 C1 O1 145.3(3) . .
O4 Ce1 C1 O1 62.1(3) 2_774 .
C18 Ce1 C1 O1 -61.6(3) 2_674 .
C10 Ce1 C1 O1 140.7(2) . .
O6 Ce1 C1 O2 -29.0(4) . .
O9 Ce1 C1 O2 53.2(3) . .
O3 Ce1 C1 O2 -136.9(3) 2_774 .
O7 Ce1 C1 O2 160.6(3) 2_674 .
O10 Ce1 C1 O2 116.0(3) . .
O8 Ce1 C1 O2 113.9(3) 2_674 .
O5 Ce1 C1 O2 -15.2(3) . .
O1 Ce1 C1 O2 -160.5(4) . .
O4 Ce1 C1 O2 -98.4(3) 2_774 .
C18 Ce1 C1 O2 137.9(3) 2_674 .
C10 Ce1 C1 O2 -19.8(3) . .
O6 Ce1 C1 C2 -113.1(9) . .
O9 Ce1 C1 C2 -30.9(9) . .
O3 Ce1 C1 C2 139.0(9) 2_774 .
O7 Ce1 C1 C2 76.5(9) 2_674 .
O2 Ce1 C1 C2 -84.1(9) . .
O10 Ce1 C1 C2 31.9(10) . .
O8 Ce1 C1 C2 29.8(9) 2_674 .
O5 Ce1 C1 C2 -99.3(9) . .
O1 Ce1 C1 C2 115.4(10) . .
O4 Ce1 C1 C2 177.5(9) 2_774 .
C18 Ce1 C1 C2 53.8(9) 2_674 .
C10 Ce1 C1 C2 -103.9(9) . .
O1 C1 C2 C3 41.0(7) . .
O2 C1 C2 C3 -134.7(5) . .
Ce1 C1 C2 C3 -63.6(11) . .
O1 C1 C2 C8 -145.1(5) . .
O2 C1 C2 C8 39.3(7) . .
Ce1 C1 C2 C8 110.4(8) . .
C8 C2 C3 C4 0.2(7) . .
C1 C2 C3 C4 174.2(4) . .
C2 C3 C4 N1 -177.6(5) . .
C2 C3 C4 C6 1.8(7) . .
C5 N1 C4 C3 -179.3(5) . .
C5 N1 C4 C6 1.3(5) . .
C6 N2 C5 N1 0.5(6) . .
Ag1 N2 C5 N1 168.6(3) 4_655 .
C4 N1 C5 N2 -1.2(6) . .
C5 N2 C6 C4 0.4(5) . .
Ag1 N2 C6 C4 -166.2(3) 4_655 .
C5 N2 C6 C7 -177.7(5) . .
Ag1 N2 C6 C7 15.7(8) 4_655 .
C3 C4 C6 N2 179.4(4) . .
N1 C4 C6 N2 -1.1(6) . .
C3 C4 C6 C7 -2.3(8) . .
N1 C4 C6 C7 177.2(4) . .
N2 C6 C7 C8 178.6(5) . .
C4 C6 C7 C8 0.7(7) . .
C6 C7 C8 C2 1.2(7) . .
C6 C7 C8 C9 177.2(4) . .
C3 C2 C8 C7 -1.8(8) . .
C1 C2 C8 C7 -175.5(5) . .
C3 C2 C8 C9 -177.4(5) . .
C1 C2 C8 C9 8.9(8) . .
Ce1 O4 C9 O3 19.6(4) 2_775 .
Ce1 O4 C9 C8 -154.6(4) 2_775 .
Ce1 O3 C9 O4 -21.8(5) 2_775 .
Ce1 O3 C9 C8 152.5(4) 2_775 .
C7 C8 C9 O4 62.2(6) . .
C2 C8 C9 O4 -121.9(6) . .
C7 C8 C9 O3 -112.2(5) . .
C2 C8 C9 O3 63.7(6) . .
C7 C8 C9 Ce1 -41.0(10) . 2_775
C2 C8 C9 Ce1 134.8(7) . 2_775
Ce1 O5 C10 O6 3.7(4) . .
Ce1 O5 C10 C11 177.6(4) . .
Ce1 O6 C10 O5 -3.9(5) . .
Ag1 O6 C10 O5 -148.3(4) . .
Ce1 O6 C10 C11 -178.1(4) . .
Ag1 O6 C10 C11 37.5(5) . .
Ag1 O6 C10 Ce1 -144.3(2) . .
O6 Ce1 C10 O5 176.2(5) . .
O9 Ce1 C10 O5 -83.7(3) . .
O3 Ce1 C10 O5 141.1(3) 2_774 .
O7 Ce1 C10 O5 -170.2(3) 2_674 .
O2 Ce1 C10 O5 2.8(3) . .
O10 Ce1 C10 O5 -146.3(3) . .
O8 Ce1 C10 O5 -74.0(3) 2_674 .
O1 Ce1 C10 O5 31.6(3) . .
O4 Ce1 C10 O5 96.1(3) 2_774 .
C18 Ce1 C10 O5 -107.9(4) 2_674 .
O9 Ce1 C10 O6 100.0(3) . .
O3 Ce1 C10 O6 -35.2(3) 2_774 .
O7 Ce1 C10 O6 13.6(5) 2_674 .
O2 Ce1 C10 O6 -173.5(3) . .
O10 Ce1 C10 O6 37.5(3) . .
O8 Ce1 C10 O6 109.7(3) 2_674 .
O5 Ce1 C10 O6 -176.2(5) . .
O1 Ce1 C10 O6 -144.6(2) . .
O4 Ce1 C10 O6 -80.1(3) 2_774 .
C18 Ce1 C10 O6 75.9(4) 2_674 .
O6 Ce1 C10 C11 17(3) . .
O9 Ce1 C10 C11 117(3) . .
O3 Ce1 C10 C11 -18(3) 2_774 .
O7 Ce1 C10 C11 30(3) 2_674 .
O2 Ce1 C10 C11 -157(3) . .
O10 Ce1 C10 C11 54(3) . .
O8 Ce1 C10 C11 127(3) 2_674 .
O5 Ce1 C10 C11 -159(3) . .
O1 Ce1 C10 C11 -128(3) . .
O4 Ce1 C10 C11 -63(3) 2_774 .
C18 Ce1 C10 C11 93(3) 2_674 .
O5 C10 C11 C12 -137.7(5) . .
O6 C10 C11 C12 36.5(6) . .
Ce1 C10 C11 C12 21(4) . .
O5 C10 C11 C17 39.8(7) . .
O6 C10 C11 C17 -146.1(5) . .
Ce1 C10 C11 C17 -162(3) . .
C17 C11 C12 C13 -1.3(7) . .
C10 C11 C12 C13 176.2(4) . .
C14 N3 C13 C15 -0.6(5) . .
Ag1 N3 C13 C15 -163.1(3) 3_565 .
C14 N3 C13 C12 179.2(5) . .
Ag1 N3 C13 C12 16.7(7) 3_565 .
C11 C12 C13 N3 -178.8(5) . .
C11 C12 C13 C15 1.0(7) . .
C13 N3 C14 N4 0.9(6) . .
Ag1 N3 C14 N4 160.0(3) 3_565 .
C15 N4 C14 N3 -0.8(6) . .
C14 N4 C15 C16 -179.0(5) . .
C14 N4 C15 C13 0.3(5) . .
N3 C13 C15 C16 179.7(4) . .
C12 C13 C15 C16 -0.1(7) . .
N3 C13 C15 N4 0.2(5) . .
C12 C13 C15 N4 -179.6(4) . .
N4 C15 C16 C17 179.0(5) . .
C13 C15 C16 C17 -0.3(7) . .
C15 C16 C17 C11 0.0(7) . .
C15 C16 C17 C18 174.5(5) . .
C12 C11 C17 C16 0.9(7) . .
C10 C11 C17 C16 -176.4(5) . .
C12 C11 C17 C18 -173.5(5) . .
C10 C11 C17 C18 9.2(7) . .
Ce1 O7 C18 O8 4.1(5) 2_675 .
Ce1 O7 C18 C17 -177.7(4) 2_675 .
Ce1 O8 C18 O7 -3.9(5) 2_675 .
Ce1 O8 C18 C17 177.8(4) 2_675 .
C16 C17 C18 O7 -139.7(5) . .
C11 C17 C18 O7 34.9(7) . .
C16 C17 C18 O8 38.6(7) . .
C11 C17 C18 O8 -146.9(5) . .
C16 C17 C18 Ce1 176(7) . 2_675
C11 C17 C18 Ce1 -10(8) . 2_675
